data_1569346
loop_
_publ_author_name
'Lin, Han-Ze'
'Qi, Zhuang'
'Wu, Qi-Min'
'Jiang, Yong-Yu'
'Peng, Jin-Bao'

_publ_section_title
;
 Palladium-catalyzed intramolecular asymmetric hydrocyclopropanylation of
 alkynes: synthesis of cyclopropane-fused &#x3b3;-lactams.
;
_journal_issue 27
_journal_name_full 'Chemical science'
_journal_page_first 7564
_journal_page_last 7568
_journal_paper_doi 10.1039/d3sc02168h
_journal_volume 14
_journal_year 2023
_chemical_formula_moiety 'C23 H25 N O3 S'
_chemical_formula_sum 'C23 H25 N O3 S'
_chemical_formula_weight 395.50
_space_group_crystal_system orthorhombic
_space_group_IT_number 33
_space_group_name_Hall 'P 2c -2n'
_space_group_name_H-M_alt 'P n a 21'
_atom_sites_solution_hydrogens geom
_atom_sites_solution_primary dual
_audit_creation_date 2022-09-21
_audit_creation_method
;
Olex2 1.3
(compiled 2020.07.31 svn.rc2a77460 for OlexSys, GUI svn.r6145)
;
_audit_update_record
;
2023-04-18 deposited with the CCDC.	2023-06-15 downloaded from the CCDC.
;
_cell_angle_alpha 90
_cell_angle_beta 90
_cell_angle_gamma 90
_cell_formula_units_Z 4
_cell_length_a 15.4147(5)
_cell_length_b 10.4118(4)
_cell_length_c 12.7924(4)
_cell_measurement_reflns_used 4192
_cell_measurement_temperature 298.37(10)
_cell_measurement_theta_max 75.8170
_cell_measurement_theta_min 5.1380
_cell_volume 2053.11(12)
_computing_cell_refinement 'CrysAlisPro 1.171.41.122a (Rigaku OD, 2021)'
_computing_data_collection 'CrysAlisPro 1.171.41.122a (Rigaku OD, 2021)'
_computing_data_reduction 'CrysAlisPro 1.171.41.122a (Rigaku OD, 2021)'
_computing_molecular_graphics 'Olex2 1.3 (Dolomanov et al., 2009)'
_computing_publication_material 'Olex2 1.3 (Dolomanov et al., 2009)'
_computing_structure_refinement 'SHELXL 2018/3 (Sheldrick, 2015)'
_computing_structure_solution 'SHELXT 2018/2 (Sheldrick, 2018)'
_diffrn_ambient_environment air
_diffrn_ambient_temperature 298.37(10)
_diffrn_detector 'Hybrid Pixel Array Detector'
_diffrn_detector_area_resol_mean 10.0000
_diffrn_detector_type HyPix
_diffrn_measured_fraction_theta_full 0.981
_diffrn_measured_fraction_theta_max 0.931
_diffrn_measurement_details
;
List of Runs (angles in degrees, time in seconds):

  # Type    Start    End  Width  t~exp~   \w     \q     \k     \f   Frames
#--------------------------------------------------------------------------
  1  \w     39.00  64.00   0.50    1.79    --  108.86 -57.00 -30.00   50
  2  \w     37.00  62.00   0.50    1.79    --  108.86 -57.00 -60.00   50
  3  \w     38.00  65.00   0.50    1.79    --  108.86 -57.00 -90.00   54
  4  \w     41.00  66.00   0.50    1.79    --  108.86 -57.00-180.00   50
  5  \w    -17.00  27.00   0.50    0.45    --  -48.55  19.00-120.00   88
  6  \w    -73.00 -21.00   0.50    0.45    --  -48.55 125.00-180.00  104
  7  \w    -70.00 -24.00   0.50    1.79    --  -91.75 105.00-122.00   92
  8  \w    -83.00 -30.00   0.50    1.79    --  -91.75 139.00 128.00  106
  9  \w    -65.00 -39.00   0.50    1.79    --  -91.75  57.00  60.00   52
 10  \w   -118.00 -43.00   0.50    0.45    --  -48.55 -20.00 -69.00  150
 11  \w   -158.00 -90.00   0.50    1.79    --  -91.75 -20.00 -69.00  136
 12  \w     78.00 108.00   0.50    1.79    --  108.86-125.00 -90.00   60
 13  \w     38.00  63.00   0.50    1.79    --  108.86-125.00 -90.00   50
 14  \w     41.00 101.00   0.50    1.79    --  108.86 -99.00 150.00  120
;
_diffrn_measurement_device 'four-circle diffractometer'
_diffrn_measurement_device_type 'XtaLAB Synergy, Dualflex, HyPix'
_diffrn_measurement_method '\w scans'
_diffrn_orient_matrix_type 'CrysAlisPro convention (1999,Acta A55,543-557)'
_diffrn_orient_matrix_UB_11 0.0142064000
_diffrn_orient_matrix_UB_12 -0.1416127000
_diffrn_orient_matrix_UB_13 0.0302636000
_diffrn_orient_matrix_UB_21 -0.0989024000
_diffrn_orient_matrix_UB_22 -0.0193657000
_diffrn_orient_matrix_UB_23 0.0073517000
_diffrn_orient_matrix_UB_31 -0.0025638000
_diffrn_orient_matrix_UB_32 -0.0380900000
_diffrn_orient_matrix_UB_33 -0.1163564000
_diffrn_radiation_monochromator mirror
_diffrn_radiation_probe x-ray
_diffrn_radiation_type 'Cu K\a'
_diffrn_radiation_wavelength 1.54184
_diffrn_reflns_av_R_equivalents 0.0459
_diffrn_reflns_av_unetI/netI 0.0493
_diffrn_reflns_Laue_measured_fraction_full 0.981
_diffrn_reflns_Laue_measured_fraction_max 0.931
_diffrn_reflns_limit_h_max 18
_diffrn_reflns_limit_h_min -18
_diffrn_reflns_limit_k_max 12
_diffrn_reflns_limit_k_min -12
_diffrn_reflns_limit_l_max 6
_diffrn_reflns_limit_l_min -15
_diffrn_reflns_number 7909
_diffrn_reflns_point_group_measured_fraction_full 0.713
_diffrn_reflns_point_group_measured_fraction_max 0.659
_diffrn_reflns_theta_full 67.684
_diffrn_reflns_theta_max 77.098
_diffrn_reflns_theta_min 5.126
_diffrn_source 'micro-focus sealed X-ray tube'
_diffrn_source_type 'PhotonJet (Cu) X-ray Source'
_exptl_absorpt_coefficient_mu 1.586
_exptl_absorpt_correction_T_max 1.00000
_exptl_absorpt_correction_T_min 0.77564
_exptl_absorpt_correction_type multi-scan
_exptl_absorpt_process_details
;
CrysAlisPro 1.171.41.122a (Rigaku Oxford Diffraction, 2021)
Empirical absorption correction using spherical harmonics,
implemented in SCALE3 ABSPACK scaling algorithm.
;
_exptl_crystal_colour colourless
_exptl_crystal_colour_primary colourless
_exptl_crystal_density_diffrn 1.280
_exptl_crystal_description block
_exptl_crystal_F_000 840
_refine_diff_density_max 0.309
_refine_diff_density_min -0.441
_refine_diff_density_rms 0.053
_refine_ls_abs_structure_details
;
 Classical Flack method preferred over Parsons because s.u. lower.
;
_refine_ls_abs_structure_Flack -0.01(4)
_refine_ls_extinction_method none
_refine_ls_goodness_of_fit_ref 1.015
_refine_ls_hydrogen_treatment constr
_refine_ls_matrix_type full
_refine_ls_number_parameters 245
_refine_ls_number_reflns 2859
_refine_ls_number_restraints 6
_refine_ls_restrained_S_all 1.014
_refine_ls_R_factor_all 0.0592
_refine_ls_R_factor_gt 0.0548
_refine_ls_shift/su_max 0.000
_refine_ls_shift/su_mean 0.000
_refine_ls_structure_factor_coef Fsqd
_refine_ls_weighting_details 'w=1/[\s^2^(Fo^2^)+(0.1190P)^2^] where P=(Fo^2^+2Fc^2^)/3'
_refine_ls_weighting_scheme calc
_refine_ls_wR_factor_gt 0.1463
_refine_ls_wR_factor_ref 0.1530
_reflns_Friedel_coverage 0.352
_reflns_Friedel_fraction_full 0.418
_reflns_Friedel_fraction_max 0.360
_reflns_number_gt 2534
_reflns_number_total 2859
_reflns_threshold_expression 'I > 2\s(I)'
_cod_data_source_file d3sc02168h2.cif
_cod_data_source_block exp_4329_auto
_cod_depositor_comments 'Adding full bibliography for 1569346--1569347.cif.'
_cod_database_code 1569346
_shelx_shelxl_version_number 2018/3
_chemical_oxdiff_formula 'C22 H23 O3 N1 S1'
_shelx_space_group_comment
;
The symmetry employed for this shelxl refinement is uniquely defined
by the following loop, which should always be used as a source of
symmetry information in preference to the above space-group names.
They are only intended as comments.
;
_reflns_odcompleteness_completeness 98.25
_reflns_odcompleteness_iscentric 1
_reflns_odcompleteness_theta 66.97
_olex2_refinement_description
;
1. Fixed Uiso
 At 1.2 times of:
  All C(H) groups, All C(H,H) groups
 At 1.5 times of:
  All C(H,H,H) groups
2. Restrained planarity
 C00C, C00I, C00G, C00H, C00O, C00F, C006, C008
 with sigma of 0.1
3.a Ternary CH refined with riding coordinates:
 C00D(H00D), C00K(H00K)
3.b Secondary CH2 refined with riding coordinates:
 C00P(H00H,H00M)
3.c Aromatic/amide H refined with riding coordinates:
 C00C(H00C), C00I(H00I), C00O(H00O), C00F(H00F), C008(H008), C00E(H00E),
 C00J(H00J), C00L(H00L), C00N(H00N)
3.d Fitted hexagon refined as free rotating group:
 C006(C00C,C00I,C00G,C00O,C00F)
3.e Idealised Me refined as rotating group:
 C00M(H00A,H00B,H00G), C00Q(H00P,H00Q,H00R), C00R(H00S,H00T,H00U), C00S(H00V,
 H00W,H00X)
;
_olex2_submission_special_instructions 'No special instructions were received'
_oxdiff_exptl_absorpt_empirical_details
;
Empirical correction (ABSPACK) includes:
- Absorption correction using spherical harmonics
- Frame scaling
;
_oxdiff_exptl_absorpt_empirical_full_max 1.307
_oxdiff_exptl_absorpt_empirical_full_min 0.517

loop_
_space_group_symop_operation_xyz
'x, y, z'
'-x, -y, z+1/2'
'x+1/2, -y+1/2, z'
'-x+1/2, y+1/2, z+1/2'

loop_
_atom_site_label
_atom_site_type_symbol
_atom_site_fract_x
_atom_site_fract_y
_atom_site_fract_z
_atom_site_U_iso_or_equiv
_atom_site_adp_type
_atom_site_occupancy
_atom_site_site_symmetry_order
_atom_site_calc_flag
_atom_site_refinement_flags_posn
_atom_site_refinement_flags_adp
_atom_site_refinement_flags_occupancy
_atom_site_disorder_assembly
_atom_site_disorder_group
S001 S 0.62570(5) 0.74646(9) 0.41121(12) 0.0590(3) Uani 1 1 d . . . . .
O002 O 0.6724(2) 0.7978(3) 0.3246(3) 0.0716(8) Uani 1 1 d . . . . .
O003 O 0.4898(2) 0.5683(4) 0.5059(2) 0.0736(10) Uani 1 1 d . . . . .
O004 O 0.5609(2) 0.8203(4) 0.4625(4) 0.0850(11) Uani 1 1 d . . . . .
N005 N 0.5766(2) 0.6166(3) 0.3644(3) 0.0534(7) Uani 1 1 d . . . . .
C006 C 0.35868(13) 0.3409(2) 0.44255(17) 0.0468(8) Uani 1 1 d G . . . .
C00C C 0.31400(15) 0.45253(17) 0.4682(2) 0.0549(9) Uani 1 1 d G . . . .
H00C H 0.332914 0.531378 0.442767 0.066 Uiso 1 1 calc R U . . .
C00I C 0.24104(14) 0.44627(18) 0.5319(2) 0.0546(9) Uani 1 1 d G . . . .
H00I H 0.211149 0.520933 0.549019 0.066 Uiso 1 1 calc R U . . .
C00G C 0.21277(12) 0.3284(2) 0.5699(2) 0.0477(8) Uani 1 1 d G . . . .
C00O C 0.25745(15) 0.21682(18) 0.5442(2) 0.0554(9) Uani 1 1 d G . . . .
H00O H 0.238537 0.137966 0.569656 0.066 Uiso 1 1 calc R U . . .
C00F C 0.33041(15) 0.22307(18) 0.4806(2) 0.0561(9) Uani 1 1 d G . . . .
H00F H 0.360303 0.148408 0.463404 0.067 Uiso 1 1 calc R U . . .
C007 C 0.8242(3) 0.6231(4) 0.6535(4) 0.0600(10) Uani 1 1 d . . . . .
C008 C 0.4328(2) 0.3419(4) 0.3677(3) 0.0511(8) Uani 1 1 d . . . . .
H008 H 0.436599 0.269770 0.325012 0.061 Uiso 1 1 calc R U . . .
C009 C 0.4952(2) 0.4303(4) 0.3518(3) 0.0476(8) Uani 1 1 d . . . . .
C00A C 0.7014(2) 0.6942(4) 0.5047(3) 0.0518(8) Uani 1 1 d . . . . .
C00B C 0.5149(2) 0.5423(4) 0.4188(3) 0.0528(8) Uani 1 1 d . . . . .
C00D C 0.5587(2) 0.4287(4) 0.2647(3) 0.0531(8) Uani 1 1 d . . . . .
H00D H 0.539703 0.398985 0.195725 0.064 Uiso 1 1 calc R U . . .
C00E C 0.7885(3) 0.6899(4) 0.4792(3) 0.0593(10) Uani 1 1 d . . . . .
H00E H 0.806371 0.710196 0.411755 0.071 Uiso 1 1 calc R U . . .
C00H C 0.1282(2) 0.3244(4) 0.6375(4) 0.0538(9) Uani 1 1 d . . . . .
C00J C 0.8487(3) 0.6557(5) 0.5537(4) 0.0670(12) Uani 1 1 d . . . . .
H00J H 0.907254 0.654643 0.536030 0.080 Uiso 1 1 calc R U . . .
C00K C 0.6092(3) 0.5514(4) 0.2723(3) 0.0547(9) Uani 1 1 d . . . . .
H00K H 0.621181 0.600936 0.208781 0.066 Uiso 1 1 calc R U . . .
C00L C 0.6754(3) 0.6616(5) 0.6061(4) 0.0657(11) Uani 1 1 d . . . . .
H00L H 0.617060 0.663635 0.624527 0.079 Uiso 1 1 calc R U . . .
C00M C 0.1289(3) 0.4324(6) 0.7183(4) 0.0679(12) Uani 1 1 d . . . . .
H00A H 0.179422 0.424467 0.761697 0.102 Uiso 1 1 calc R U . . .
H00B H 0.077739 0.426931 0.760836 0.102 Uiso 1 1 calc R U . . .
H00G H 0.130011 0.513853 0.683085 0.102 Uiso 1 1 calc R U . . .
C00N C 0.7366(3) 0.6267(5) 0.6775(4) 0.0697(12) Uani 1 1 d . . . . .
H00N H 0.718968 0.604708 0.744720 0.084 Uiso 1 1 calc R U . . .
C00P C 0.6545(3) 0.4283(5) 0.2898(4) 0.0634(11) Uani 1 1 d . . . . .
H00H H 0.671667 0.407434 0.360804 0.076 Uiso 1 1 calc R U . . .
H00M H 0.694183 0.398776 0.236098 0.076 Uiso 1 1 calc R U . . .
C00Q C 0.0506(3) 0.3467(7) 0.5634(5) 0.0802(14) Uani 1 1 d . . . . .
H00P H 0.053437 0.432256 0.535525 0.120 Uiso 1 1 calc R U . . .
H00Q H -0.002591 0.336100 0.601366 0.120 Uiso 1 1 calc R U . . .
H00R H 0.052841 0.285788 0.507135 0.120 Uiso 1 1 calc R U . . .
C00R C 0.1177(3) 0.1968(6) 0.6940(5) 0.0786(15) Uani 1 1 d . . . . .
H00S H 0.109677 0.129423 0.643619 0.118 Uiso 1 1 calc R U . . .
H00T H 0.068160 0.200721 0.739262 0.118 Uiso 1 1 calc R U . . .
H00U H 0.168777 0.179565 0.734618 0.118 Uiso 1 1 calc R U . . .
C00S C 0.8903(4) 0.5885(6) 0.7345(6) 0.0876(16) Uani 1 1 d . . . . .
H00V H 0.888721 0.497557 0.746760 0.131 Uiso 1 1 calc R U . . .
H00W H 0.877554 0.633131 0.798345 0.131 Uiso 1 1 calc R U . . .
H00X H 0.946927 0.612615 0.710305 0.131 Uiso 1 1 calc R U . . .

loop_
_atom_site_aniso_label
_atom_site_aniso_U_11
_atom_site_aniso_U_22
_atom_site_aniso_U_33
_atom_site_aniso_U_23
_atom_site_aniso_U_13
_atom_site_aniso_U_12
S001 0.0541(5) 0.0505(5) 0.0724(6) -0.0047(5) 0.0044(4) -0.0001(4)
O002 0.0753(19) 0.0585(16) 0.081(2) 0.0179(16) 0.0037(17) -0.0091(15)
O003 0.0693(17) 0.100(2) 0.0519(17) -0.0221(17) 0.0135(14) -0.0240(17)
O004 0.0645(18) 0.069(2) 0.121(3) -0.027(2) 0.0044(19) 0.0120(16)
N005 0.0492(15) 0.0577(18) 0.0532(17) -0.0032(15) 0.0058(13) -0.0055(14)
C006 0.0394(14) 0.055(2) 0.0460(18) 0.0034(14) -0.0064(13) -0.0016(15)
C00C 0.0474(17) 0.053(2) 0.065(2) 0.0125(18) 0.0021(16) -0.0015(16)
C00I 0.0490(18) 0.052(2) 0.062(2) 0.0080(17) 0.0010(17) 0.0041(15)
C00G 0.0422(16) 0.058(2) 0.0433(17) 0.0032(15) -0.0050(14) -0.0057(14)
C00O 0.0470(18) 0.0517(19) 0.067(2) 0.0085(18) 0.0016(16) -0.0041(16)
C00F 0.0506(19) 0.051(2) 0.067(2) 0.0007(18) 0.0007(16) 0.0002(16)
C007 0.062(2) 0.0483(19) 0.069(3) -0.0027(18) 0.0038(19) -0.0086(17)
C008 0.0454(17) 0.061(2) 0.0470(17) 0.0010(17) -0.0049(14) 0.0001(15)
C009 0.0451(17) 0.060(2) 0.0374(17) 0.0024(15) -0.0042(13) 0.0007(16)
C00A 0.0513(18) 0.0459(18) 0.058(2) -0.0096(16) 0.0110(16) -0.0088(15)
C00B 0.0437(15) 0.070(2) 0.0448(18) -0.0015(19) 0.0009(15) -0.0025(16)
C00D 0.0498(18) 0.063(2) 0.0462(18) -0.0022(17) 0.0001(15) -0.0035(16)
C00E 0.057(2) 0.061(2) 0.060(2) 0.0018(18) 0.0150(17) -0.0023(18)
C00H 0.0411(17) 0.066(3) 0.054(2) 0.0035(19) 0.0009(15) -0.0078(15)
C00J 0.051(2) 0.064(2) 0.086(3) 0.003(2) 0.015(2) -0.0020(19)
C00K 0.0554(18) 0.062(2) 0.0468(19) 0.0003(18) 0.0086(16) -0.0014(17)
C00L 0.0529(19) 0.085(3) 0.059(2) -0.013(2) 0.0140(19) -0.013(2)
C00M 0.061(2) 0.087(3) 0.055(2) -0.006(2) 0.0045(18) -0.012(2)
C00N 0.074(3) 0.083(3) 0.052(2) -0.002(2) 0.012(2) -0.021(2)
C00P 0.0448(18) 0.068(2) 0.078(3) -0.007(2) 0.0090(18) 0.0023(18)
C00Q 0.049(2) 0.111(4) 0.081(3) -0.010(3) -0.011(2) -0.004(2)
C00R 0.073(3) 0.075(3) 0.088(4) 0.015(3) 0.024(3) -0.013(2)
C00S 0.088(3) 0.074(3) 0.100(4) 0.020(3) -0.011(3) -0.004(3)

loop_
_atom_type_symbol
_atom_type_description
_atom_type_scat_dispersion_real
_atom_type_scat_dispersion_imag
_atom_type_scat_source
C C 0.0181 0.0091 'International Tables Vol C Tables 4.2.6.8 and 6.1.1.4'
H H 0.0000 0.0000 'International Tables Vol C Tables 4.2.6.8 and 6.1.1.4'
N N 0.0311 0.0180 'International Tables Vol C Tables 4.2.6.8 and 6.1.1.4'
O O 0.0492 0.0322 'International Tables Vol C Tables 4.2.6.8 and 6.1.1.4'
S S 0.3331 0.5567 'International Tables Vol C Tables 4.2.6.8 and 6.1.1.4'

loop_
_geom_angle_atom_site_label_1
_geom_angle_atom_site_label_2
_geom_angle_atom_site_label_3
_geom_angle
_geom_angle_site_symmetry_1
_geom_angle_site_symmetry_3
_geom_angle_publ_flag
O002 S001 N005 104.8(2) . . ?
O002 S001 C00A 108.07(18) . . ?
O004 S001 O002 120.7(2) . . ?
O004 S001 N005 106.66(19) . . ?
O004 S001 C00A 108.7(2) . . ?
N005 S001 C00A 107.19(18) . . ?
C00B N005 S001 125.2(3) . . ?
C00B N005 C00K 112.2(3) . . ?
C00K N005 S001 121.1(3) . . ?
C00C C006 C00F 120.0 . . ?
C00C C006 C008 121.7(2) . . ?
C00F C006 C008 118.1(2) . . ?
C006 C00C H00C 120.0 . . ?
C006 C00C C00I 120.0 . . ?
C00I C00C H00C 120.0 . . ?
C00C C00I H00I 120.0 . . ?
C00C C00I C00G 120.0 . . ?
C00G C00I H00I 120.0 . . ?
C00I C00G C00H 118.6(2) . . ?
C00O C00G C00I 120.0 . . ?
C00O C00G C00H 121.4(2) . . ?
C00G C00O H00O 120.0 . . ?
C00G C00O C00F 120.0 . . ?
C00F C00O H00O 120.0 . . ?
C006 C00F H00F 120.0 . . ?
C00O C00F C006 120.0 . . ?
C00O C00F H00F 120.0 . . ?
C00J C007 C00N 117.9(4) . . ?
C00J C007 C00S 121.0(4) . . ?
C00N C007 C00S 121.1(5) . . ?
C006 C008 H008 114.8 . . ?
C009 C008 C006 130.5(4) . . ?
C009 C008 H008 114.8 . . ?
C008 C009 C00B 126.7(4) . . ?
C008 C009 C00D 125.2(4) . . ?
C00B C009 C00D 108.0(3) . . ?
C00E C00A S001 119.6(3) . . ?
C00E C00A C00L 119.3(4) . . ?
C00L C00A S001 121.1(3) . . ?
O003 C00B N005 123.2(4) . . ?
O003 C00B C009 130.1(4) . . ?
N005 C00B C009 106.6(3) . . ?
C009 C00D H00D 118.9 . . ?
C009 C00D C00K 106.5(3) . . ?
C009 C00D C00P 119.0(3) . . ?
C00K C00D H00D 118.9 . . ?
C00K C00D C00P 58.8(3) . . ?
C00P C00D H00D 118.9 . . ?
C00A C00E H00E 120.0 . . ?
C00J C00E C00A 120.0(4) . . ?
C00J C00E H00E 120.0 . . ?
C00M C00H C00G 110.4(3) . . ?
C00M C00H C00Q 108.1(4) . . ?
C00Q C00H C00G 107.5(3) . . ?
C00R C00H C00G 112.0(4) . . ?
C00R C00H C00M 108.9(4) . . ?
C00R C00H C00Q 110.0(4) . . ?
C007 C00J C00E 121.4(4) . . ?
C007 C00J H00J 119.3 . . ?
C00E C00J H00J 119.3 . . ?
N005 C00K C00D 105.8(3) . . ?
N005 C00K H00K 119.5 . . ?
N005 C00K C00P 116.5(4) . . ?
C00D C00K H00K 119.5 . . ?
C00P C00K C00D 61.1(3) . . ?
C00P C00K H00K 119.5 . . ?
C00A C00L H00L 120.4 . . ?
C00N C00L C00A 119.2(4) . . ?
C00N C00L H00L 120.4 . . ?
C00H C00M H00A 109.5 . . ?
C00H C00M H00B 109.5 . . ?
C00H C00M H00G 109.5 . . ?
H00A C00M H00B 109.5 . . ?
H00A C00M H00G 109.5 . . ?
H00B C00M H00G 109.5 . . ?
C007 C00N H00N 118.9 . . ?
C00L C00N C007 122.2(4) . . ?
C00L C00N H00N 118.9 . . ?
C00D C00P H00H 117.8 . . ?
C00D C00P H00M 117.8 . . ?
C00K C00P C00D 60.2(3) . . ?
C00K C00P H00H 117.8 . . ?
C00K C00P H00M 117.8 . . ?
H00H C00P H00M 114.9 . . ?
C00H C00Q H00P 109.5 . . ?
C00H C00Q H00Q 109.5 . . ?
C00H C00Q H00R 109.5 . . ?
H00P C00Q H00Q 109.5 . . ?
H00P C00Q H00R 109.5 . . ?
H00Q C00Q H00R 109.5 . . ?
C00H C00R H00S 109.5 . . ?
C00H C00R H00T 109.5 . . ?
C00H C00R H00U 109.5 . . ?
H00S C00R H00T 109.5 . . ?
H00S C00R H00U 109.5 . . ?
H00T C00R H00U 109.5 . . ?
C007 C00S H00V 109.5 . . ?
C007 C00S H00W 109.5 . . ?
C007 C00S H00X 109.5 . . ?
H00V C00S H00W 109.5 . . ?
H00V C00S H00X 109.5 . . ?
H00W C00S H00X 109.5 . . ?

loop_
_geom_bond_atom_site_label_1
_geom_bond_atom_site_label_2
_geom_bond_distance
_geom_bond_site_symmetry_2
_geom_bond_publ_flag
S001 O002 1.425(3) . ?
S001 O004 1.421(3) . ?
S001 N005 1.661(3) . ?
S001 C00A 1.758(5) . ?
O003 C00B 1.211(5) . ?
N005 C00B 1.409(5) . ?
N005 C00K 1.450(5) . ?
C006 C00C 1.3900 . ?
C006 C00F 1.3900 . ?
C006 C008 1.492(4) . ?
C00C H00C 0.9300 . ?
C00C C00I 1.3900 . ?
C00I H00I 0.9300 . ?
C00I C00G 1.3900 . ?
C00G C00O 1.3900 . ?
C00G C00H 1.566(4) . ?
C00O H00O 0.9300 . ?
C00O C00F 1.3900 . ?
C00F H00F 0.9300 . ?
C007 C00J 1.375(7) . ?
C007 C00N 1.385(7) . ?
C007 C00S 1.497(8) . ?
C008 H008 0.9300 . ?
C008 C009 1.347(6) . ?
C009 C00B 1.479(5) . ?
C009 C00D 1.483(5) . ?
C00A C00E 1.382(6) . ?
C00A C00L 1.399(6) . ?
C00D H00D 0.9800 . ?
C00D C00K 1.499(6) . ?
C00D C00P 1.512(5) . ?
C00E H00E 0.9300 . ?
C00E C00J 1.377(7) . ?
C00H C00M 1.528(7) . ?
C00H C00Q 1.544(6) . ?
C00H C00R 1.520(7) . ?
C00J H00J 0.9300 . ?
C00K H00K 0.9800 . ?
C00K C00P 1.477(6) . ?
C00L H00L 0.9300 . ?
C00L C00N 1.362(7) . ?
C00M H00A 0.9600 . ?
C00M H00B 0.9600 . ?
C00M H00G 0.9600 . ?
C00N H00N 0.9300 . ?
C00P H00H 0.9700 . ?
C00P H00M 0.9700 . ?
C00Q H00P 0.9600 . ?
C00Q H00Q 0.9600 . ?
C00Q H00R 0.9600 . ?
C00R H00S 0.9600 . ?
C00R H00T 0.9600 . ?
C00R H00U 0.9600 . ?
C00S H00V 0.9600 . ?
C00S H00W 0.9600 . ?
C00S H00X 0.9600 . ?

loop_
_geom_torsion_atom_site_label_1
_geom_torsion_atom_site_label_2
_geom_torsion_atom_site_label_3
_geom_torsion_atom_site_label_4
_geom_torsion
_geom_torsion_site_symmetry_1
_geom_torsion_site_symmetry_2
_geom_torsion_site_symmetry_3
_geom_torsion_site_symmetry_4
_geom_torsion_publ_flag
S001 N005 C00B O003 1.7(6) . . . . ?
S001 N005 C00B C009 -174.7(3) . . . . ?
S001 N005 C00K C00D 170.6(3) . . . . ?
S001 N005 C00K C00P 105.5(4) . . . . ?
S001 C00A C00E C00J 176.5(4) . . . . ?
S001 C00A C00L C00N -177.2(4) . . . . ?
O002 S001 N005 C00B -172.3(3) . . . . ?
O002 S001 N005 C00K 22.9(4) . . . . ?
O002 S001 C00A C00E -9.6(4) . . . . ?
O002 S001 C00A C00L 167.8(3) . . . . ?
O004 S001 N005 C00B -43.2(4) . . . . ?
O004 S001 N005 C00K 151.9(3) . . . . ?
O004 S001 C00A C00E -142.2(3) . . . . ?
O004 S001 C00A C00L 35.2(4) . . . . ?
N005 S001 C00A C00E 102.9(3) . . . . ?
N005 S001 C00A C00L -79.7(4) . . . . ?
N005 C00K C00P C00D 94.1(4) . . . . ?
C006 C00C C00I C00G 0.0 . . . . ?
C006 C008 C009 C00B 11.4(6) . . . . ?
C006 C008 C009 C00D -171.0(3) . . . . ?
C00C C006 C00F C00O 0.0 . . . . ?
C00C C006 C008 C009 36.1(5) . . . . ?
C00C C00I C00G C00O 0.0 . . . . ?
C00C C00I C00G C00H -177.5(3) . . . . ?
C00I C00G C00O C00F 0.0 . . . . ?
C00I C00G C00H C00M -45.0(4) . . . . ?
C00I C00G C00H C00Q 72.7(4) . . . . ?
C00I C00G C00H C00R -166.4(3) . . . . ?
C00G C00O C00F C006 0.0 . . . . ?
C00O C00G C00H C00M 137.6(3) . . . . ?
C00O C00G C00H C00Q -104.8(4) . . . . ?
C00O C00G C00H C00R 16.1(5) . . . . ?
C00F C006 C00C C00I 0.0 . . . . ?
C00F C006 C008 C009 -148.9(4) . . . . ?
C008 C006 C00C C00I 174.9(3) . . . . ?
C008 C006 C00F C00O -175.1(3) . . . . ?
C008 C009 C00B O003 11.8(7) . . . . ?
C008 C009 C00B N005 -172.1(4) . . . . ?
C008 C009 C00D C00K 174.5(4) . . . . ?
C008 C009 C00D C00P -122.5(4) . . . . ?
C009 C00D C00K N005 2.4(4) . . . . ?
C009 C00D C00K C00P 114.3(4) . . . . ?
C009 C00D C00P C00K -92.5(4) . . . . ?
C00A S001 N005 C00B 73.0(3) . . . . ?
C00A S001 N005 C00K -91.8(3) . . . . ?
C00A C00E C00J C007 1.2(7) . . . . ?
C00A C00L C00N C007 0.3(7) . . . . ?
C00B N005 C00K C00D 4.0(4) . . . . ?
C00B N005 C00K C00P -61.1(4) . . . . ?
C00B C009 C00D C00K -7.5(4) . . . . ?
C00B C009 C00D C00P 55.5(5) . . . . ?
C00D C009 C00B O003 -166.1(4) . . . . ?
C00D C009 C00B N005 9.9(4) . . . . ?
C00E C00A C00L C00N 0.2(6) . . . . ?
C00H C00G C00O C00F 177.4(3) . . . . ?
C00J C007 C00N C00L -0.2(7) . . . . ?
C00K N005 C00B O003 167.7(4) . . . . ?
C00K N005 C00B C009 -8.7(4) . . . . ?
C00L C00A C00E C00J -1.0(6) . . . . ?
C00N C007 C00J C00E -0.6(7) . . . . ?
C00P C00D C00K N005 -111.9(4) . . . . ?
C00S C007 C00J C00E -178.8(5) . . . . ?
C00S C007 C00N C00L 178.0(5) . . . . ?
